data_4339256
loop_
_publ_author_name
'Ikotun, Oluwatayo F.'
'Armatus, N. Gabriel'
'Julve, Miguel'
'Kruger, Paul E.'
'Lloret, Francesc'
'Nieuwenhuyzen, Mark'
'Doyle, Robert P.'

_publ_section_title
;
 Synthesis and structural and magnetic characterization of
 {[(phen)(2)Ni](2)(micro-P(2)O(7))} . 27H(2)O and
 {[(phen)(2)Mn](2)(micro-P(2)O(7))} . 13H(2)O: rare examples of
 coordination complexes with the pyrophosphate ligand.
;
_journal_issue 16
_journal_name_full 'Inorganic chemistry'
_journal_page_first 6668
_journal_page_last 6674
_journal_paper_doi 10.1021/ic700439a
_journal_volume 46
_journal_year 2007
_chemical_formula_sum 'C48 H58 Mn2 N8 O20 P2'
_chemical_formula_weight 1238.84
_space_group_IT_number 2
_symmetry_cell_setting triclinic
_symmetry_Int_Tables_number 2
_symmetry_space_group_name_Hall '-P 1'
_symmetry_space_group_name_H-M 'P -1'
_atom_sites_solution_hydrogens difmap
_atom_sites_solution_primary heavy
_atom_sites_solution_secondary difmap
_audit_creation_method SHELXL-97
_cell_angle_alpha 89.962(5)
_cell_angle_beta 77.079(5)
_cell_angle_gamma 82.916(5)
_cell_formula_units_Z 2
_cell_length_a 13.693(3)
_cell_length_b 14.093(3)
_cell_length_c 14.602(3)
_cell_measurement_reflns_used 13434
_cell_measurement_temperature 90(2)
_cell_measurement_theta_max 28.28
_cell_measurement_theta_min 1.43
_cell_volume 2724.5(10)
_computing_cell_refinement 'Bruker SMART'
_computing_data_collection 'Bruker SMART'
_computing_data_reduction 'Bruker SAINT'
_computing_molecular_graphics 'Bruker SHELXTL and Mercury 1.4.1'
_computing_publication_material 'Bruker SHELXTL'
_computing_structure_refinement 'SHELXL-97 (Sheldrick, 1997)'
_computing_structure_solution 'SHELXS-97 (Sheldrick, 1990)'
_diffrn_ambient_temperature 90(2)
_diffrn_detector_area_resol_mean 512
_diffrn_measured_fraction_theta_full 0.993
_diffrn_measured_fraction_theta_max 0.993
_diffrn_measurement_device_type 'APEX CCD Detector'
_diffrn_measurement_method 'Phi and omega scans'
_diffrn_radiation_monochromator graphite
_diffrn_radiation_probe x-ray
_diffrn_radiation_type MoK\a
_diffrn_radiation_wavelength 0.71073
_diffrn_reflns_av_R_equivalents 0.0653
_diffrn_reflns_av_sigmaI/netI 0.1038
_diffrn_reflns_limit_h_max 18
_diffrn_reflns_limit_h_min -18
_diffrn_reflns_limit_k_max 18
_diffrn_reflns_limit_k_min -18
_diffrn_reflns_limit_l_max 19
_diffrn_reflns_limit_l_min -19
_diffrn_reflns_number 28966
_diffrn_reflns_theta_full 28.28
_diffrn_reflns_theta_max 28.28
_diffrn_reflns_theta_min 1.43
_diffrn_source 'fine-focus sealed tube'
_diffrn_standards_decay_% 0.001
_exptl_absorpt_coefficient_mu 0.606
_exptl_absorpt_correction_T_max 0.9645
_exptl_absorpt_correction_T_min 0.9419
_exptl_absorpt_correction_type multi-scan
_exptl_absorpt_process_details 'SADABS SHELXL-97 (Sheldrick, 1997)'
_exptl_crystal_colour yellow
_exptl_crystal_density_diffrn 1.510
_exptl_crystal_density_method 'not measured'
_exptl_crystal_description block
_exptl_crystal_F_000 1284
_exptl_crystal_size_max 0.10
_exptl_crystal_size_mid 0.08
_exptl_crystal_size_min 0.06
_refine_diff_density_max 1.166
_refine_diff_density_min -0.542
_refine_diff_density_rms 0.127
_refine_ls_extinction_method none
_refine_ls_goodness_of_fit_ref 1.078
_refine_ls_hydrogen_treatment refall
_refine_ls_matrix_type full
_refine_ls_number_parameters 849
_refine_ls_number_reflns 13434
_refine_ls_number_restraints 0
_refine_ls_restrained_S_all 1.078
_refine_ls_R_factor_all 0.1176
_refine_ls_R_factor_gt 0.0747
_refine_ls_shift/su_max 0.001
_refine_ls_shift/su_mean 0.000
_refine_ls_structure_factor_coef Fsqd
_refine_ls_weighting_details 'calc w=1/[\s^2^(Fo^2^)+(0.0782P)^2^+3.6350P] where P=(Fo^2^+2Fc^2^)/3'
_refine_ls_weighting_scheme calc
_refine_ls_wR_factor_gt 0.1662
_refine_ls_wR_factor_ref 0.1875
_reflns_number_gt 9071
_reflns_number_total 13434
_reflns_threshold_expression >2sigma(I)
_cod_data_source_file ic700439a.cif
_cod_data_source_block p-1
_cod_database_code 4339256

loop_
_symmetry_equiv_pos_as_xyz
'x, y, z'
'-x, -y, -z'

loop_
_atom_site_label
_atom_site_type_symbol
_atom_site_fract_x
_atom_site_fract_y
_atom_site_fract_z
_atom_site_U_iso_or_equiv
_atom_site_adp_type
_atom_site_occupancy
_atom_site_symmetry_multiplicity
_atom_site_calc_flag
Mn1 Mn 0.63474(4) 0.67858(4) 0.61951(5) 0.00927(14) Uani 1 1 d
Mn2 Mn 0.85937(4) 0.69209(4) 0.81855(5) 0.01072(15) Uani 1 1 d
P1 P 0.83348(7) 0.54388(7) 0.64998(8) 0.0084(2) Uani 1 1 d
P2 P 0.67398(7) 0.57169(7) 0.81775(8) 0.0090(2) Uani 1 1 d
N1 N 0.4944(2) 0.6058(2) 0.6167(3) 0.0126(7) Uani 1 1 d
N2 N 0.6113(2) 0.6825(2) 0.4667(2) 0.0112(7) Uani 1 1 d
N3 N 0.5266(2) 0.8222(3) 0.6487(3) 0.0135(7) Uani 1 1 d
N4 N 0.7296(3) 0.8036(3) 0.5817(3) 0.0139(7) Uani 1 1 d
N5 N 0.7583(3) 0.8312(3) 0.8111(3) 0.0152(7) Uani 1 1 d
N6 N 0.9622(3) 0.8002(3) 0.7519(3) 0.0187(8) Uani 1 1 d
N7 N 0.8938(3) 0.7573(3) 0.9537(3) 0.0187(8) Uani 1 1 d
N8 N 0.9825(3) 0.5911(3) 0.8600(3) 0.0153(8) Uani 1 1 d
O1 O 0.9048(2) 0.4566(2) 0.6096(2) 0.0120(6) Uani 1 1 d
O2 O 0.8854(2) 0.6198(2) 0.6883(2) 0.0122(6) Uani 1 1 d
O3 O 0.76871(19) 0.5855(2) 0.5836(2) 0.0109(6) Uani 1 1 d
O4 O 0.75645(19) 0.50564(19) 0.7399(2) 0.0097(6) Uani 1 1 d
O5 O 0.7320(2) 0.6247(2) 0.8750(2) 0.0128(6) Uani 1 1 d
O6 O 0.6129(2) 0.6409(2) 0.7645(2) 0.0126(6) Uani 1 1 d
O7 O 0.6126(2) 0.5018(2) 0.8765(2) 0.0139(6) Uani 1 1 d
O90 O 0.9310(2) 0.3569(2) 0.4386(2) 0.0184(7) Uani 1 1 d
O91 O 0.4107(2) 0.5049(2) 0.9300(2) 0.0199(7) Uani 1 1 d
O92 O 0.6845(2) 0.3091(2) 0.8354(2) 0.0210(7) Uani 1 1 d
O93 O 0.8641(2) 0.2909(2) 0.6976(2) 0.0187(7) Uani 1 1 d
O94 O 0.5796(3) 0.1821(3) 0.9607(3) 0.0427(11) Uani 1 1 d
O95 O 0.4265(2) 0.6993(2) 0.8859(2) 0.0227(7) Uani 1 1 d
O96 O 0.2476(3) 0.8150(3) 0.8768(3) 0.0498(12) Uani 1 1 d
O97 O 0.5759(3) 0.8657(3) 0.1093(3) 0.0523(12) Uani 1 1 d
O98 O 0.1124(2) 0.4110(2) 0.6005(2) 0.0190(7) Uani 1 1 d
O99 O 0.3213(4) 0.9728(3) 0.9555(3) 0.0563(13) Uani 1 1 d
O100 O 0.6566(3) 0.6806(3) 0.0595(2) 0.0304(8) Uani 1 1 d
O101 O 0.9260(3) 0.7498(3) 0.2942(3) 0.0349(9) Uani 1 1 d
O102 O 0.1375(2) 0.8074(2) 0.4752(2) 0.0234(7) Uani 1 1 d
C1 C 0.4377(3) 0.5674(3) 0.6895(3) 0.0133(8) Uani 1 1 d
C2 C 0.3409(3) 0.5442(3) 0.6902(4) 0.0187(9) Uani 1 1 d
C3 C 0.3020(3) 0.5606(3) 0.6125(4) 0.0194(10) Uani 1 1 d
C4 C 0.3610(3) 0.5987(3) 0.5324(3) 0.0162(9) Uani 1 1 d
C5 C 0.3284(3) 0.6142(3) 0.4467(4) 0.0205(10) Uani 1 1 d
C6 C 0.3884(3) 0.6458(3) 0.3700(4) 0.0202(10) Uani 1 1 d
C7 C 0.4880(3) 0.6681(3) 0.3728(3) 0.0158(9) Uani 1 1 d
C8 C 0.5548(4) 0.6995(3) 0.2943(3) 0.0207(10) Uani 1 1 d
C9 C 0.6476(3) 0.7205(3) 0.3032(3) 0.0189(9) Uani 1 1 d
C10 C 0.6719(3) 0.7127(3) 0.3911(3) 0.0171(9) Uani 1 1 d
C11 C 0.5205(3) 0.6582(3) 0.4573(3) 0.0118(8) Uani 1 1 d
C12 C 0.4569(3) 0.6205(3) 0.5382(3) 0.0113(8) Uani 1 1 d
C13 C 0.4281(3) 0.8334(3) 0.6881(3) 0.0178(9) Uani 1 1 d
C14 C 0.3674(3) 0.9223(3) 0.6992(4) 0.0223(10) Uani 1 1 d
C15 C 0.4095(3) 1.0010(3) 0.6654(4) 0.0235(11) Uani 1 1 d
C16 C 0.5133(3) 0.9937(3) 0.6234(3) 0.0169(9) Uani 1 1 d
C17 C 0.5631(4) 1.0746(3) 0.5894(4) 0.0212(10) Uani 1 1 d
C18 C 0.6646(4) 1.0661(3) 0.5576(4) 0.0212(10) Uani 1 1 d
C19 C 0.7240(3) 0.9742(3) 0.5548(3) 0.0149(9) Uani 1 1 d
C20 C 0.8310(3) 0.9630(3) 0.5272(3) 0.0183(9) Uani 1 1 d
C21 C 0.8830(3) 0.8739(3) 0.5264(3) 0.0172(9) Uani 1 1 d
C22 C 0.8299(3) 0.7957(3) 0.5539(3) 0.0154(9) Uani 1 1 d
C23 C 0.6769(3) 0.8928(3) 0.5829(3) 0.0136(8) Uani 1 1 d
C24 C 0.5694(3) 0.9025(3) 0.6183(3) 0.0138(8) Uani 1 1 d
C25 C 0.6584(4) 0.8460(3) 0.8390(3) 0.0203(10) Uani 1 1 d
C26 C 0.6024(4) 0.9358(4) 0.8369(4) 0.0275(11) Uani 1 1 d
C27 C 0.6518(5) 1.0125(4) 0.8052(4) 0.0316(13) Uani 1 1 d
C28 C 0.7573(4) 0.9997(3) 0.7767(3) 0.0234(10) Uani 1 1 d
C29 C 0.8161(5) 1.0766(4) 0.7433(4) 0.0365(14) Uani 1 1 d
C30 C 0.9156(5) 1.0614(4) 0.7165(4) 0.0336(13) Uani 1 1 d
C31 C 0.9704(4) 0.9680(4) 0.7193(3) 0.0289(12) Uani 1 1 d
C32 C 1.0763(4) 0.9485(4) 0.6911(4) 0.0342(14) Uani 1 1 d
C33 C 1.1215(4) 0.8576(4) 0.6916(4) 0.0320(13) Uani 1 1 d
C34 C 1.0623(4) 0.7844(4) 0.7227(3) 0.0241(11) Uani 1 1 d
C35 C 0.9161(4) 0.8909(3) 0.7500(3) 0.0191(9) Uani 1 1 d
C36 C 0.8079(4) 0.9070(3) 0.7797(3) 0.0193(10) Uani 1 1 d
C37 C 0.8518(4) 0.8392(4) 0.9980(4) 0.0297(12) Uani 1 1 d
C38 C 0.8926(6) 0.8823(4) 1.0644(4) 0.0397(15) Uani 1 1 d
C39 C 0.9773(5) 0.8379(4) 1.0878(4) 0.0393(15) Uani 1 1 d
C40 C 1.0232(4) 0.7496(4) 1.0445(3) 0.0271(11) Uani 1 1 d
C41 C 1.1103(4) 0.6965(5) 1.0671(4) 0.0323(13) Uani 1 1 d
C42 C 1.1498(4) 0.6102(4) 1.0260(4) 0.0296(12) Uani 1 1 d
C43 C 1.1073(3) 0.5704(4) 0.9550(3) 0.0206(10) Uani 1 1 d
C44 C 1.1454(3) 0.4817(4) 0.9105(4) 0.0264(12) Uani 1 1 d
C45 C 1.1016(4) 0.4498(4) 0.8427(4) 0.0264(11) Uani 1 1 d
C46 C 1.0211(3) 0.5069(3) 0.8182(3) 0.0188(9) Uani 1 1 d
C47 C 1.0235(3) 0.6227(3) 0.9291(3) 0.0159(9) Uani 1 1 d
C48 C 0.9796(3) 0.7122(3) 0.9759(3) 0.0198(10) Uani 1 1 d
H1 H 0.468(4) 0.556(4) 0.743(4) 0.020(13) Uiso 1 1 d
H2 H 0.305(4) 0.520(4) 0.746(4) 0.021(13) Uiso 1 1 d
H3 H 0.244(3) 0.548(3) 0.615(3) 0.010(11) Uiso 1 1 d
H5 H 0.265(3) 0.600(3) 0.442(3) 0.000(10) Uiso 1 1 d
H6 H 0.369(4) 0.649(4) 0.309(4) 0.040(17) Uiso 1 1 d
H8 H 0.527(4) 0.709(4) 0.233(4) 0.030(15) Uiso 1 1 d
H9 H 0.693(4) 0.738(4) 0.250(4) 0.033(15) Uiso 1 1 d
H10 H 0.736(3) 0.731(3) 0.401(3) 0.017(12) Uiso 1 1 d
H13 H 0.397(4) 0.774(4) 0.713(4) 0.025(14) Uiso 1 1 d
H14 H 0.298(4) 0.921(4) 0.727(3) 0.020(13) Uiso 1 1 d
H15 H 0.371(3) 1.062(3) 0.674(3) 0.006(11) Uiso 1 1 d
H17 H 0.524(3) 1.138(4) 0.593(3) 0.016(12) Uiso 1 1 d
H18 H 0.698(3) 1.119(3) 0.540(3) 0.008(11) Uiso 1 1 d
H20 H 0.857(4) 1.026(4) 0.515(4) 0.024(14) Uiso 1 1 d
H21 H 0.953(3) 0.860(3) 0.511(3) 0.005(10) Uiso 1 1 d
H22 H 0.867(3) 0.732(4) 0.551(3) 0.018(13) Uiso 1 1 d
H25 H 0.622(3) 0.794(3) 0.865(3) 0.007(11) Uiso 1 1 d
H26 H 0.534(4) 0.942(3) 0.857(3) 0.016(13) Uiso 1 1 d
H27 H 0.616(4) 1.078(4) 0.804(4) 0.022(13) Uiso 1 1 d
H29 H 0.774(4) 1.134(4) 0.746(4) 0.041(17) Uiso 1 1 d
H30 H 0.957(3) 1.114(3) 0.693(3) 0.007(11) Uiso 1 1 d
H32 H 1.116(4) 0.997(4) 0.674(4) 0.037(16) Uiso 1 1 d
H33 H 1.188(5) 0.843(5) 0.670(5) 0.05(2) Uiso 1 1 d
H34 H 1.095(3) 0.718(3) 0.721(3) 0.007(11) Uiso 1 1 d
H37 H 0.794(4) 0.869(4) 0.981(4) 0.022(13) Uiso 1 1 d
H38 H 0.858(6) 0.937(6) 1.091(6) 0.08(3) Uiso 1 1 d
H39 H 1.000(4) 0.857(4) 1.133(4) 0.036(16) Uiso 1 1 d
H41 H 1.140(4) 0.719(4) 1.109(4) 0.035(16) Uiso 1 1 d
H42 H 1.212(3) 0.565(3) 1.039(3) 0.008(11) Uiso 1 1 d
H44 H 1.201(4) 0.440(4) 0.930(4) 0.023(13) Uiso 1 1 d
H45 H 1.123(4) 0.396(4) 0.815(4) 0.030(16) Uiso 1 1 d
H46 H 0.987(3) 0.488(3) 0.769(3) 0.010(11) Uiso 1 1 d

loop_
_atom_site_aniso_label
_atom_site_aniso_U_11
_atom_site_aniso_U_22
_atom_site_aniso_U_33
_atom_site_aniso_U_23
_atom_site_aniso_U_13
_atom_site_aniso_U_12
Mn1 0.0071(3) 0.0083(3) 0.0133(3) 0.0014(2) -0.0031(2) -0.0029(2)
Mn2 0.0106(3) 0.0095(3) 0.0131(3) -0.0006(2) -0.0035(2) -0.0037(2)
P1 0.0068(4) 0.0072(5) 0.0113(5) 0.0002(4) -0.0012(4) -0.0027(4)
P2 0.0072(4) 0.0091(5) 0.0108(5) 0.0004(4) -0.0011(4) -0.0033(4)
N1 0.0125(16) 0.0089(17) 0.0175(19) -0.0007(14) -0.0055(14) -0.0020(13)
N2 0.0106(15) 0.0078(16) 0.0156(18) 0.0008(14) -0.0036(14) -0.0011(13)
N3 0.0112(15) 0.0121(17) 0.0186(19) -0.0016(15) -0.0046(14) -0.0049(13)
N4 0.0133(16) 0.0135(18) 0.0168(19) 0.0005(15) -0.0057(14) -0.0051(14)
N5 0.0201(18) 0.0110(17) 0.0162(19) -0.0007(15) -0.0066(15) -0.0042(14)
N6 0.0212(18) 0.023(2) 0.0144(19) -0.0008(16) -0.0053(16) -0.0105(16)
N7 0.0263(19) 0.0152(19) 0.017(2) 0.0001(16) -0.0083(16) -0.0040(16)
N8 0.0130(16) 0.0157(18) 0.017(2) 0.0013(15) -0.0003(15) -0.0055(14)
O1 0.0097(13) 0.0089(14) 0.0163(16) -0.0013(12) -0.0003(11) -0.0021(11)
O2 0.0110(13) 0.0122(15) 0.0141(15) -0.0004(12) -0.0012(11) -0.0074(11)
O3 0.0095(12) 0.0122(14) 0.0112(14) 0.0015(11) -0.0022(11) -0.0028(11)
O4 0.0082(12) 0.0078(13) 0.0119(15) 0.0007(11) 0.0021(11) -0.0038(10)
O5 0.0114(13) 0.0153(15) 0.0132(15) -0.0004(12) -0.0045(11) -0.0046(11)
O6 0.0104(13) 0.0139(15) 0.0132(15) 0.0014(12) -0.0019(11) -0.0022(11)
O7 0.0116(13) 0.0137(15) 0.0145(16) 0.0015(12) 0.0018(12) -0.0031(11)
O90 0.0167(14) 0.0172(16) 0.0212(17) -0.0031(13) 0.0002(13) -0.0098(12)
O91 0.0131(14) 0.0286(18) 0.0175(17) 0.0048(14) -0.0007(13) -0.0057(13)
O92 0.0223(16) 0.0196(17) 0.0195(17) 0.0007(14) -0.0004(13) -0.0042(13)
O93 0.0240(16) 0.0096(15) 0.0220(18) 0.0010(13) -0.0022(14) -0.0053(12)
O94 0.060(3) 0.040(2) 0.028(2) -0.0002(18) 0.003(2) -0.028(2)
O95 0.0218(16) 0.0214(17) 0.0221(18) -0.0025(14) -0.0012(14) 0.0014(14)
O96 0.038(2) 0.053(3) 0.057(3) 0.017(2) -0.007(2) -0.008(2)
O97 0.055(3) 0.043(3) 0.053(3) 0.001(2) -0.005(2) 0.000(2)
O98 0.0155(14) 0.0225(17) 0.0179(17) 0.0030(14) -0.0014(13) -0.0030(13)
O99 0.079(3) 0.034(2) 0.051(3) 0.002(2) -0.010(3) 0.003(2)
O100 0.041(2) 0.0256(19) 0.0213(19) -0.0060(15) 0.0004(16) -0.0065(16)
O101 0.0323(19) 0.033(2) 0.039(2) 0.0130(18) -0.0071(18) -0.0055(17)
O102 0.0270(17) 0.0138(16) 0.029(2) -0.0021(14) -0.0025(15) -0.0078(13)
C1 0.0137(19) 0.011(2) 0.016(2) -0.0018(17) -0.0017(17) -0.0072(16)
C2 0.015(2) 0.015(2) 0.024(3) -0.0008(19) 0.0008(19) -0.0064(17)
C3 0.0080(18) 0.012(2) 0.039(3) -0.004(2) -0.0026(19) -0.0064(16)
C4 0.0151(19) 0.010(2) 0.026(3) -0.0065(18) -0.0090(18) -0.0022(16)
C5 0.015(2) 0.018(2) 0.031(3) -0.006(2) -0.012(2) -0.0022(18)
C6 0.022(2) 0.019(2) 0.023(3) -0.004(2) -0.013(2) 0.0005(18)
C7 0.019(2) 0.012(2) 0.017(2) -0.0043(17) -0.0094(18) 0.0059(17)
C8 0.029(2) 0.015(2) 0.017(2) -0.0013(18) -0.005(2) 0.0062(19)
C9 0.022(2) 0.018(2) 0.015(2) 0.0026(19) -0.0006(19) -0.0003(18)
C10 0.015(2) 0.013(2) 0.022(2) -0.0007(18) -0.0044(18) 0.0018(17)
C11 0.0099(17) 0.0082(19) 0.017(2) -0.0028(16) -0.0046(16) 0.0036(15)
C12 0.0083(17) 0.0042(18) 0.022(2) -0.0014(16) -0.0049(16) -0.0012(14)
C13 0.0132(19) 0.016(2) 0.026(3) -0.0016(19) -0.0056(18) -0.0044(17)
C14 0.013(2) 0.019(2) 0.034(3) -0.006(2) -0.004(2) 0.0005(18)
C15 0.018(2) 0.014(2) 0.038(3) -0.005(2) -0.007(2) 0.0024(18)
C16 0.016(2) 0.012(2) 0.025(3) -0.0012(18) -0.0084(18) -0.0030(16)
C17 0.026(2) 0.005(2) 0.034(3) -0.0003(19) -0.009(2) -0.0018(18)
C18 0.026(2) 0.012(2) 0.027(3) 0.0040(19) -0.006(2) -0.0099(19)
C19 0.021(2) 0.010(2) 0.016(2) -0.0009(17) -0.0054(18) -0.0094(17)
C20 0.023(2) 0.018(2) 0.016(2) -0.0007(18) -0.0056(18) -0.0099(18)
C21 0.016(2) 0.020(2) 0.014(2) -0.0012(18) -0.0004(18) -0.0064(18)
C22 0.016(2) 0.013(2) 0.018(2) 0.0011(18) -0.0048(17) -0.0033(17)
C23 0.0140(19) 0.015(2) 0.013(2) -0.0027(17) -0.0046(16) -0.0017(16)
C24 0.0165(19) 0.011(2) 0.016(2) 0.0017(17) -0.0064(17) -0.0022(16)
C25 0.025(2) 0.018(2) 0.020(2) -0.0065(19) -0.009(2) -0.0015(19)
C26 0.031(3) 0.020(3) 0.032(3) -0.011(2) -0.014(2) 0.008(2)
C27 0.055(3) 0.012(2) 0.030(3) -0.006(2) -0.019(3) 0.004(2)
C28 0.042(3) 0.015(2) 0.019(2) 0.0003(19) -0.017(2) -0.007(2)
C29 0.072(4) 0.013(2) 0.032(3) 0.004(2) -0.027(3) -0.008(3)
C30 0.063(4) 0.020(3) 0.029(3) 0.008(2) -0.023(3) -0.024(3)
C31 0.051(3) 0.026(3) 0.016(2) 0.000(2) -0.011(2) -0.025(2)
C32 0.048(3) 0.042(3) 0.022(3) 0.006(2) -0.010(2) -0.041(3)
C33 0.033(3) 0.043(3) 0.023(3) 0.000(2) -0.001(2) -0.026(3)
C34 0.026(2) 0.034(3) 0.016(2) -0.004(2) -0.005(2) -0.016(2)
C35 0.034(2) 0.016(2) 0.012(2) 0.0009(18) -0.0110(19) -0.0113(19)
C36 0.034(2) 0.011(2) 0.017(2) -0.0008(18) -0.014(2) -0.0039(19)
C37 0.048(3) 0.018(3) 0.027(3) -0.006(2) -0.020(3) -0.002(2)
C38 0.073(4) 0.024(3) 0.028(3) -0.009(2) -0.027(3) -0.001(3)
C39 0.068(4) 0.032(3) 0.029(3) -0.003(3) -0.026(3) -0.021(3)
C40 0.036(3) 0.034(3) 0.019(3) 0.004(2) -0.014(2) -0.020(2)
C41 0.030(3) 0.050(4) 0.025(3) 0.009(3) -0.017(2) -0.019(3)
C42 0.017(2) 0.050(4) 0.026(3) 0.013(3) -0.010(2) -0.011(2)
C43 0.017(2) 0.032(3) 0.015(2) 0.011(2) -0.0026(18) -0.0115(19)
C44 0.012(2) 0.042(3) 0.023(3) 0.012(2) -0.0012(19) 0.002(2)
C45 0.018(2) 0.028(3) 0.027(3) 0.005(2) 0.005(2) 0.004(2)
C46 0.0141(19) 0.018(2) 0.023(3) 0.0025(19) -0.0005(18) -0.0017(17)
C47 0.0127(19) 0.023(2) 0.013(2) 0.0049(18) -0.0020(17) -0.0092(17)
C48 0.022(2) 0.023(2) 0.017(2) 0.0049(19) -0.0054(19) -0.0144(19)

loop_
_atom_type_symbol
_atom_type_description
_atom_type_scat_dispersion_real
_atom_type_scat_dispersion_imag
_atom_type_scat_source
C C 0.0033 0.0016 'International Tables Vol C Tables 4.2.6.8 and 6.1.1.4'
H H 0.0000 0.0000 'International Tables Vol C Tables 4.2.6.8 and 6.1.1.4'
N N 0.0061 0.0033 'International Tables Vol C Tables 4.2.6.8 and 6.1.1.4'
O O 0.0106 0.0060 'International Tables Vol C Tables 4.2.6.8 and 6.1.1.4'
P P 0.1023 0.0942 'International Tables Vol C Tables 4.2.6.8 and 6.1.1.4'
Mn Mn 0.3368 0.7283 'International Tables Vol C Tables 4.2.6.8 and 6.1.1.4'

loop_
_geom_angle_atom_site_label_1
_geom_angle_atom_site_label_2
_geom_angle_atom_site_label_3
_geom_angle
O3 Mn1 O6 91.69(11)
O3 Mn1 N1 113.04(12)
O6 Mn1 N1 86.64(12)
O3 Mn1 N4 87.97(12)
O6 Mn1 N4 113.65(12)
N1 Mn1 N4 150.95(12)
O3 Mn1 N2 93.57(11)
O6 Mn1 N2 158.46(12)
N1 Mn1 N2 72.08(12)
N4 Mn1 N2 87.42(12)
O3 Mn1 N3 159.34(12)
O6 Mn1 N3 94.97(12)
N1 Mn1 N3 86.90(12)
N4 Mn1 N3 71.44(12)
N2 Mn1 N3 87.36(12)
O5 Mn2 O2 93.07(11)
O5 Mn2 N8 101.07(12)
O2 Mn2 N8 90.54(13)
O5 Mn2 N6 163.19(13)
O2 Mn2 N6 89.84(12)
N8 Mn2 N6 95.46(13)
O5 Mn2 N5 90.12(12)
O2 Mn2 N5 107.63(12)
N8 Mn2 N5 158.21(14)
N6 Mn2 N5 73.23(14)
O5 Mn2 N7 101.82(13)
O2 Mn2 N7 159.12(12)
N8 Mn2 N7 72.42(14)
N6 Mn2 N7 80.15(13)
N5 Mn2 N7 87.09(13)
O1 P1 O3 113.25(17)
O1 P1 O2 113.18(16)
O3 P1 O2 112.08(17)
O1 P1 O4 104.71(15)
O3 P1 O4 106.44(15)
O2 P1 O4 106.40(16)
O7 P2 O5 111.95(17)
O7 P2 O6 113.87(16)
O5 P2 O6 111.65(17)
O7 P2 O4 104.65(16)
O5 P2 O4 107.18(15)
O6 P2 O4 106.94(16)
C1 N1 C12 117.7(4)
C1 N1 Mn1 125.8(3)
C12 N1 Mn1 115.3(3)
C10 N2 C11 117.8(4)
C10 N2 Mn1 127.3(3)
C11 N2 Mn1 114.6(3)
C13 N3 C24 117.3(4)
C13 N3 Mn1 127.1(3)
C24 N3 Mn1 115.5(3)
C22 N4 C23 117.6(4)
C22 N4 Mn1 125.8(3)
C23 N4 Mn1 116.4(3)
C25 N5 C36 118.2(4)
C25 N5 Mn2 126.6(3)
C36 N5 Mn2 115.1(3)
C34 N6 C35 118.2(4)
C34 N6 Mn2 126.3(3)
C35 N6 Mn2 115.3(3)
C37 N7 C48 118.3(4)
C37 N7 Mn2 127.4(3)
C48 N7 Mn2 113.1(3)
C46 N8 C47 118.4(4)
C46 N8 Mn2 124.9(3)
C47 N8 Mn2 116.6(3)
P1 O2 Mn2 133.50(17)
P1 O3 Mn1 126.82(17)
P2 O4 P1 125.85(18)
P2 O5 Mn2 125.11(17)
P2 O6 Mn1 132.96(17)
N1 C1 C2 123.2(4)
N1 C1 H1 115(3)
C2 C1 H1 122(3)
C3 C2 C1 119.4(4)
C3 C2 H2 123(3)
C1 C2 H2 117(3)
C2 C3 C4 119.3(4)
C2 C3 H3 117(3)
C4 C3 H3 123(3)
C12 C4 C3 117.5(4)
C12 C4 C5 119.3(4)
C3 C4 C5 123.2(4)
C6 C5 C4 121.9(4)
C6 C5 H5 118(3)
C4 C5 H5 120(3)
C5 C6 C7 120.5(4)
C5 C6 H6 121(3)
C7 C6 H6 118(3)
C11 C7 C8 117.8(4)
C11 C7 C6 119.2(4)
C8 C7 C6 123.0(4)
C9 C8 C7 119.4(4)
C9 C8 H8 124(3)
C7 C8 H8 116(3)
C8 C9 C10 118.9(4)
C8 C9 H9 119(3)
C10 C9 H9 122(3)
N2 C10 C9 123.5(4)
N2 C10 H10 116(3)
C9 C10 H10 121(3)
N2 C11 C7 122.5(4)
N2 C11 C12 117.8(4)
C7 C11 C12 119.7(4)
N1 C12 C4 122.9(4)
N1 C12 C11 117.7(3)
C4 C12 C11 119.4(4)
N3 C13 C14 123.5(4)
N3 C13 H13 117(3)
C14 C13 H13 119(3)
C15 C14 C13 118.9(4)
C15 C14 H14 126(3)
C13 C14 H14 115(3)
C14 C15 C16 120.2(4)
C14 C15 H15 121(3)
C16 C15 H15 119(3)
C15 C16 C24 117.2(4)
C15 C16 C17 123.0(4)
C24 C16 C17 119.8(4)
C18 C17 C16 121.1(4)
C18 C17 H17 119(3)
C16 C17 H17 119(3)
C17 C18 C19 120.0(4)
C17 C18 H18 122(3)
C19 C18 H18 118(3)
C23 C19 C20 117.9(4)
C23 C19 C18 120.2(4)
C20 C19 C18 121.9(4)
C21 C20 C19 119.1(4)
C21 C20 H20 129(3)
C19 C20 H20 111(3)
C20 C21 C22 119.5(4)
C20 C21 H21 125(3)
C22 C21 H21 116(3)
N4 C22 C21 123.2(4)
N4 C22 H22 117(3)
C21 C22 H22 119(3)
N4 C23 C19 122.7(4)
N4 C23 C24 117.7(4)
C19 C23 C24 119.5(4)
N3 C24 C16 122.8(4)
N3 C24 C23 117.9(4)
C16 C24 C23 119.2(4)
N5 C25 C26 122.8(5)
N5 C25 H25 119(3)
C26 C25 H25 118(3)
C27 C26 C25 119.4(5)
C27 C26 H26 121(3)
C25 C26 H26 119(3)
C26 C27 C28 119.3(5)
C26 C27 H27 123(3)
C28 C27 H27 118(3)
C27 C28 C36 117.9(4)
C27 C28 C29 123.3(5)
C36 C28 C29 118.8(5)
C30 C29 C28 121.4(5)
C30 C29 H29 128(4)
C28 C29 H29 110(4)
C29 C30 C31 121.5(5)
C29 C30 H30 122(2)
C31 C30 H30 116(2)
C35 C31 C32 117.7(5)
C35 C31 C30 119.0(5)
C32 C31 C30 123.4(5)
C33 C32 C31 119.5(5)
C33 C32 H32 119(4)
C31 C32 H32 121(4)
C32 C33 C34 119.5(5)
C32 C33 H33 121(4)
C34 C33 H33 119(4)
N6 C34 C33 122.7(5)
N6 C34 H34 118(3)
C33 C34 H34 119(3)
N6 C35 C31 122.3(5)
N6 C35 C36 117.8(4)
C31 C35 C36 119.8(5)
N5 C36 C28 122.5(4)
N5 C36 C35 118.1(4)
C28 C36 C35 119.4(4)
N7 C37 C38 122.8(5)
N7 C37 H37 117(3)
C38 C37 H37 120(3)
C39 C38 C37 119.6(6)
C39 C38 H38 124(5)
C37 C38 H38 116(5)
C38 C39 C40 119.8(5)
C38 C39 H39 123(4)
C40 C39 H39 117(4)
C39 C40 C48 117.3(5)
C39 C40 C41 123.5(5)
C48 C40 C41 119.2(5)
C42 C41 C40 121.5(5)
C42 C41 H41 118(4)
C40 C41 H41 121(4)
C41 C42 C43 120.6(5)
C41 C42 H42 127(3)
C43 C42 H42 112(3)
C44 C43 C47 118.1(4)
C44 C43 C42 122.8(5)
C47 C43 C42 119.1(5)
C45 C44 C43 119.1(4)
C45 C44 H44 120(3)
C43 C44 H44 121(3)
C44 C45 C46 119.6(5)
C44 C45 H45 120(4)
C46 C45 H45 120(4)
N8 C46 C45 122.7(5)
N8 C46 H46 114(3)
C45 C46 H46 124(3)
N8 C47 C43 122.0(4)
N8 C47 C48 118.1(4)
C43 C47 C48 119.8(4)
N7 C48 C40 122.2(5)
N7 C48 C47 118.0(4)
C40 C48 C47 119.7(4)

loop_
_geom_bond_atom_site_label_1
_geom_bond_atom_site_label_2
_geom_bond_distance
Mn1 O3 2.083(3)
Mn1 O6 2.146(3)
Mn1 N1 2.294(3)
Mn1 N4 2.310(4)
Mn1 N2 2.324(4)
Mn1 N3 2.334(4)
Mn2 O5 2.095(3)
Mn2 O2 2.096(3)
Mn2 N8 2.257(4)
Mn2 N6 2.273(4)
Mn2 N5 2.274(4)
Mn2 N7 2.342(4)
P1 O1 1.504(3)
P1 O3 1.526(3)
P1 O2 1.526(3)
P1 O4 1.627(3)
P2 O7 1.514(3)
P2 O5 1.526(3)
P2 O6 1.531(3)
P2 O4 1.613(3)
N1 C1 1.326(5)
N1 C12 1.363(5)
N2 C10 1.328(6)
N2 C11 1.364(5)
N3 C13 1.333(5)
N3 C24 1.367(5)
N4 C22 1.333(5)
N4 C23 1.367(5)
N5 C25 1.328(6)
N5 C36 1.360(6)
N6 C34 1.332(6)
N6 C35 1.357(6)
N7 C37 1.325(6)
N7 C48 1.369(6)
N8 C46 1.327(6)
N8 C47 1.360(6)
C1 C2 1.403(6)
C1 H1 0.96(5)
C2 C3 1.364(7)
C2 H2 0.94(5)
C3 C4 1.412(7)
C3 H3 0.82(5)
C4 C12 1.406(5)
C4 C5 1.428(6)
C5 C6 1.344(7)
C5 H5 0.93(4)
C6 C7 1.447(6)
C6 H6 0.98(6)
C7 C11 1.404(6)
C7 C8 1.406(6)
C8 C9 1.373(7)
C8 H8 1.05(5)
C9 C10 1.398(6)
C9 H9 0.94(6)
C10 H10 0.99(5)
C11 C12 1.446(6)
C13 C14 1.403(6)
C13 H13 1.02(5)
C14 C15 1.355(7)
C14 H14 0.94(5)
C15 C16 1.408(6)
C15 H15 0.95(4)
C16 C24 1.407(6)
C16 C17 1.432(6)
C17 C18 1.353(6)
C17 H17 0.97(5)
C18 C19 1.437(6)
C18 H18 0.93(5)
C19 C23 1.402(6)
C19 C20 1.418(6)
C20 C21 1.363(6)
C20 H20 1.00(5)
C21 C22 1.405(6)
C21 H21 0.93(4)
C22 H22 0.97(5)
C23 C24 1.436(6)
C25 C26 1.401(6)
C25 H25 0.97(4)
C26 C27 1.371(8)
C26 H26 0.90(5)
C27 C28 1.400(8)
C27 H27 0.99(5)
C28 C36 1.407(6)
C28 C29 1.450(7)
C29 C30 1.322(9)
C29 H29 0.92(6)
C30 C31 1.438(8)
C30 H30 1.01(4)
C31 C35 1.408(6)
C31 C32 1.409(8)
C32 C33 1.354(9)
C32 H32 0.92(6)
C33 C34 1.402(7)
C33 H33 0.89(6)
C34 H34 0.98(4)
C35 C36 1.437(7)
C37 C38 1.396(7)
C37 H37 0.94(5)
C38 C39 1.360(9)
C38 H38 0.89(8)
C39 C40 1.405(8)
C39 H39 0.86(6)
C40 C48 1.409(6)
C40 C41 1.430(7)
C41 C42 1.351(8)
C41 H41 0.88(6)
C42 C43 1.442(7)
C42 H42 1.05(4)
C43 C44 1.395(7)
C43 C47 1.410(6)
C44 C45 1.370(8)
C44 H44 0.99(5)
C45 C46 1.395(6)
C45 H45 0.84(6)
C46 H46 1.00(5)
C47 C48 1.431(7)

loop_
_geom_torsion_atom_site_label_1
_geom_torsion_atom_site_label_2
_geom_torsion_atom_site_label_3
_geom_torsion_atom_site_label_4
_geom_torsion
O3 Mn1 N1 C1 93.0(3)
O6 Mn1 N1 C1 2.6(3)
N4 Mn1 N1 C1 -133.6(3)
N2 Mn1 N1 C1 179.2(4)
N3 Mn1 N1 C1 -92.5(3)
O3 Mn1 N1 C12 -100.1(3)
O6 Mn1 N1 C12 169.5(3)
N4 Mn1 N1 C12 33.3(4)
N2 Mn1 N1 C12 -13.9(3)
N3 Mn1 N1 C12 74.3(3)
O3 Mn1 N2 C10 -61.1(4)
O6 Mn1 N2 C10 -164.9(3)
N1 Mn1 N2 C10 -174.2(4)
N4 Mn1 N2 C10 26.7(3)
N3 Mn1 N2 C10 98.3(3)
O3 Mn1 N2 C11 124.8(3)
O6 Mn1 N2 C11 21.0(5)
N1 Mn1 N2 C11 11.7(3)
N4 Mn1 N2 C11 -147.4(3)
N3 Mn1 N2 C11 -75.9(3)
O3 Mn1 N3 C13 -169.7(4)
O6 Mn1 N3 C13 -61.3(4)
N1 Mn1 N3 C13 25.0(4)
N4 Mn1 N3 C13 -174.6(4)
N2 Mn1 N3 C13 97.2(4)
O3 Mn1 N3 C24 13.2(5)
O6 Mn1 N3 C24 121.5(3)
N1 Mn1 N3 C24 -152.1(3)
N4 Mn1 N3 C24 8.2(3)
N2 Mn1 N3 C24 -79.9(3)
O3 Mn1 N4 C22 -2.4(4)
O6 Mn1 N4 C22 88.5(4)
N1 Mn1 N4 C22 -140.4(4)
N2 Mn1 N4 C22 -96.1(4)
N3 Mn1 N4 C22 175.8(4)
O3 Mn1 N4 C23 173.5(3)
O6 Mn1 N4 C23 -95.5(3)
N1 Mn1 N4 C23 35.6(5)
N2 Mn1 N4 C23 79.9(3)
N3 Mn1 N4 C23 -8.2(3)
O5 Mn2 N5 C25 1.5(4)
O2 Mn2 N5 C25 94.8(4)
N8 Mn2 N5 C25 -119.9(4)
N6 Mn2 N5 C25 179.1(4)
N7 Mn2 N5 C25 -100.3(4)
O5 Mn2 N5 C36 177.4(3)
O2 Mn2 N5 C36 -89.4(3)
N8 Mn2 N5 C36 55.9(5)
N6 Mn2 N5 C36 -5.0(3)
N7 Mn2 N5 C36 75.6(3)
O5 Mn2 N6 C34 -171.4(4)
O2 Mn2 N6 C34 -71.3(4)
N8 Mn2 N6 C34 19.3(4)
N5 Mn2 N6 C34 -179.8(4)
N7 Mn2 N6 C34 90.3(4)
O5 Mn2 N6 C35 14.6(6)
O2 Mn2 N6 C35 114.8(3)
N8 Mn2 N6 C35 -154.7(3)
N5 Mn2 N6 C35 6.3(3)
N7 Mn2 N6 C35 -83.7(3)
O5 Mn2 N7 C37 -83.5(4)
O2 Mn2 N7 C37 141.9(4)
N8 Mn2 N7 C37 178.5(5)
N6 Mn2 N7 C37 79.5(4)
N5 Mn2 N7 C37 6.0(4)
O5 Mn2 N7 C48 109.5(3)
O2 Mn2 N7 C48 -25.1(5)
N8 Mn2 N7 C48 11.5(3)
N6 Mn2 N7 C48 -87.5(3)
N5 Mn2 N7 C48 -161.0(3)
O5 Mn2 N8 C46 76.2(4)
O2 Mn2 N8 C46 -17.1(3)
N6 Mn2 N8 C46 -107.0(4)
N5 Mn2 N8 C46 -164.2(4)
N7 Mn2 N8 C46 175.2(4)
O5 Mn2 N8 C47 -108.1(3)
O2 Mn2 N8 C47 158.6(3)
N6 Mn2 N8 C47 68.7(3)
N5 Mn2 N8 C47 11.5(5)
N7 Mn2 N8 C47 -9.1(3)
O1 P1 O2 Mn2 -125.8(2)
O3 P1 O2 Mn2 104.6(2)
O4 P1 O2 Mn2 -11.4(3)
O5 Mn2 O2 P1 -2.0(2)
N8 Mn2 O2 P1 99.1(2)
N6 Mn2 O2 P1 -165.4(2)
N5 Mn2 O2 P1 -93.1(2)
N7 Mn2 O2 P1 133.7(3)
O1 P1 O3 Mn1 161.28(18)
O2 P1 O3 Mn1 -69.2(2)
O4 P1 O3 Mn1 46.8(2)
O6 Mn1 O3 P1 -19.1(2)
N1 Mn1 O3 P1 -106.2(2)
N4 Mn1 O3 P1 94.5(2)
N2 Mn1 O3 P1 -178.2(2)
N3 Mn1 O3 P1 89.8(4)
O7 P2 O4 P1 171.8(2)
O5 P2 O4 P1 -69.1(2)
O6 P2 O4 P1 50.7(3)
O1 P1 O4 P2 170.9(2)
O3 P1 O4 P2 -68.9(2)
O2 P1 O4 P2 50.8(2)
O7 P2 O5 Mn2 158.94(18)
O6 P2 O5 Mn2 -72.1(2)
O4 P2 O5 Mn2 44.7(2)
O2 Mn2 O5 P2 -16.5(2)
N8 Mn2 O5 P2 -107.7(2)
N6 Mn2 O5 P2 83.2(5)
N5 Mn2 O5 P2 91.1(2)
N7 Mn2 O5 P2 178.2(2)
O7 P2 O6 Mn1 -127.7(2)
O5 P2 O6 Mn1 104.4(2)
O4 P2 O6 Mn1 -12.6(3)
O3 Mn1 O6 P2 -0.2(2)
N1 Mn1 O6 P2 112.8(2)
N4 Mn1 O6 P2 -88.7(3)
N2 Mn1 O6 P2 104.0(3)
N3 Mn1 O6 P2 -160.6(2)
C12 N1 C1 C2 -2.0(6)
Mn1 N1 C1 C2 164.5(3)
N1 C1 C2 C3 0.6(7)
C1 C2 C3 C4 1.3(7)
C2 C3 C4 C12 -1.8(6)
C2 C3 C4 C5 177.2(4)
C12 C4 C5 C6 2.5(7)
C3 C4 C5 C6 -176.4(4)
C4 C5 C6 C7 -1.9(7)
C5 C6 C7 C11 -1.4(7)
C5 C6 C7 C8 178.7(4)
C11 C7 C8 C9 -0.9(6)
C6 C7 C8 C9 179.1(4)
C7 C8 C9 C10 -1.9(7)
C11 N2 C10 C9 -0.1(6)
Mn1 N2 C10 C9 -174.1(3)
C8 C9 C10 N2 2.5(7)
C10 N2 C11 C7 -2.9(6)
Mn1 N2 C11 C7 171.9(3)
C10 N2 C11 C12 176.7(4)
Mn1 N2 C11 C12 -8.6(4)
C8 C7 C11 N2 3.4(6)
C6 C7 C11 N2 -176.6(4)
C8 C7 C11 C12 -176.2(4)
C6 C7 C11 C12 3.9(6)
C1 N1 C12 C4 1.5(6)
Mn1 N1 C12 C4 -166.5(3)
C1 N1 C12 C11 -177.2(4)
Mn1 N1 C12 C11 14.8(5)
C3 C4 C12 N1 0.4(6)
C5 C4 C12 N1 -178.6(4)
C3 C4 C12 C11 179.1(4)
C5 C4 C12 C11 0.0(6)
N2 C11 C12 N1 -4.1(5)
C7 C11 C12 N1 175.5(4)
N2 C11 C12 C4 177.2(4)
C7 C11 C12 C4 -3.2(6)
C24 N3 C13 C14 0.2(7)
Mn1 N3 C13 C14 -176.9(4)
N3 C13 C14 C15 2.5(8)
C13 C14 C15 C16 -2.7(8)
C14 C15 C16 C24 0.3(7)
C14 C15 C16 C17 -177.6(5)
C15 C16 C17 C18 173.7(5)
C24 C16 C17 C18 -4.1(7)
C16 C17 C18 C19 1.9(8)
C17 C18 C19 C23 1.5(7)
C17 C18 C19 C20 -176.2(5)
C23 C19 C20 C21 1.9(7)
C18 C19 C20 C21 179.7(4)
C19 C20 C21 C22 -0.8(7)
C23 N4 C22 C21 0.1(7)
Mn1 N4 C22 C21 176.0(3)
C20 C21 C22 N4 -0.3(7)
C22 N4 C23 C19 1.2(6)
Mn1 N4 C23 C19 -175.2(3)
C22 N4 C23 C24 -176.2(4)
Mn1 N4 C23 C24 7.5(5)
C20 C19 C23 N4 -2.2(7)
C18 C19 C23 N4 180.0(4)
C20 C19 C23 C24 175.1(4)
C18 C19 C23 C24 -2.7(7)
C13 N3 C24 C16 -2.8(6)
Mn1 N3 C24 C16 174.7(3)
C13 N3 C24 C23 175.0(4)
Mn1 N3 C24 C23 -7.6(5)
C15 C16 C24 N3 2.5(7)
C17 C16 C24 N3 -179.5(4)
C15 C16 C24 C23 -175.2(4)
C17 C16 C24 C23 2.8(7)
N4 C23 C24 N3 0.1(6)
C19 C23 C24 N3 -177.3(4)
N4 C23 C24 C16 178.0(4)
C19 C23 C24 C16 0.5(6)
C36 N5 C25 C26 0.4(7)
Mn2 N5 C25 C26 176.1(4)
N5 C25 C26 C27 -0.3(8)
C25 C26 C27 C28 -0.8(8)
C26 C27 C28 C36 1.6(7)
C26 C27 C28 C29 -179.2(5)
C27 C28 C29 C30 -179.6(5)
C36 C28 C29 C30 -0.4(8)
C28 C29 C30 C31 -0.1(9)
C29 C30 C31 C35 0.9(8)
C29 C30 C31 C32 179.8(5)
C35 C31 C32 C33 2.0(8)
C30 C31 C32 C33 -176.9(5)
C31 C32 C33 C34 -1.7(8)
C35 N6 C34 C33 0.9(7)
Mn2 N6 C34 C33 -172.9(4)
C32 C33 C34 N6 0.2(8)
C34 N6 C35 C31 -0.5(7)
Mn2 N6 C35 C31 174.0(3)
C34 N6 C35 C36 178.6(4)
Mn2 N6 C35 C36 -6.9(5)
C32 C31 C35 N6 -0.9(7)
C30 C31 C35 N6 178.0(4)
C32 C31 C35 C36 179.9(4)
C30 C31 C35 C36 -1.1(7)
C25 N5 C36 C28 0.6(7)
Mn2 N5 C36 C28 -175.7(3)
C25 N5 C36 C35 179.6(4)
Mn2 N5 C36 C35 3.4(5)
C27 C28 C36 N5 -1.6(7)
C29 C28 C36 N5 179.2(4)
C27 C28 C36 C35 179.4(4)
C29 C28 C36 C35 0.2(7)
N6 C35 C36 N5 2.3(6)
C31 C35 C36 N5 -178.5(4)
N6 C35 C36 C28 -178.6(4)
C31 C35 C36 C28 0.6(7)
C48 N7 C37 C38 1.5(8)
Mn2 N7 C37 C38 -164.9(4)
N7 C37 C38 C39 -2.1(10)
C37 C38 C39 C40 0.4(10)
C38 C39 C40 C48 1.7(9)
C38 C39 C40 C41 -177.8(6)
C39 C40 C41 C42 177.6(5)
C48 C40 C41 C42 -1.9(8)
C40 C41 C42 C43 2.4(8)
C41 C42 C43 C44 180.0(5)
C41 C42 C43 C47 -0.2(7)
C47 C43 C44 C45 1.2(7)
C42 C43 C44 C45 -178.9(4)
C43 C44 C45 C46 1.0(7)
C47 N8 C46 C45 0.2(7)
Mn2 N8 C46 C45 175.8(3)
C44 C45 C46 N8 -1.9(7)
C46 N8 C47 C43 2.2(6)
Mn2 N8 C47 C43 -173.8(3)
C46 N8 C47 C48 -178.2(4)
Mn2 N8 C47 C48 5.9(5)
C44 C43 C47 N8 -2.9(6)
C42 C43 C47 N8 177.2(4)
C44 C43 C47 C48 177.4(4)
C42 C43 C47 C48 -2.4(6)
C37 N7 C48 C40 0.8(7)
Mn2 N7 C48 C40 169.1(4)
C37 N7 C48 C47 178.8(4)
Mn2 N7 C48 C47 -12.9(5)
C39 C40 C48 N7 -2.4(7)
C41 C40 C48 N7 177.2(4)
C39 C40 C48 C47 179.7(5)
C41 C40 C48 C47 -0.8(7)
N8 C47 C48 N7 5.2(6)
C43 C47 C48 N7 -175.1(4)
N8 C47 C48 C40 -176.8(4)
C43 C47 C48 C40 2.9(6)
